data_2107052
loop_
_publ_author_name
'Lucas, B.W.'
'Ahtee, M.'
'Hewat, A.W.'

_publ_section_title
;
 The structure of phase III ammonium nitrate
;
_journal_name_full 'Acta Crystallographica B (24,1968-38,1982)'
_journal_page_first 2005
_journal_page_last 2008
_journal_volume 36
_journal_year 1980
_chemical_formula_sum 'D4 N2 O3'
_chemical_name_systematic '(N D4) (N O3)'
_space_group_IT_number 62
_symmetry_space_group_name_Hall '-P 2ac 2n'
_symmetry_space_group_name_H-M 'P n m a'
_cell_angle_alpha 90
_cell_angle_beta 90
_cell_angle_gamma 90
_cell_formula_units_Z 4
_cell_length_a 7.7184
_cell_length_b 5.8447
_cell_length_c 7.1624
_cell_volume 323.108
_citation_journal_id_ASTM ACBCAR
_cod_data_source_file Lucas_ACBCAR_1980_1293.cif
_cod_data_source_block D4N2O3
_cod_original_cell_volume 323.1082
_cod_database_code 2107052

loop_
_symmetry_equiv_pos_as_xyz
x,y,z
-x+1/2,-y,z+1/2
x+1/2,-y+1/2,-z+1/2
-x,y+1/2,-z
-x,-y,-z
x-1/2,y,-z-1/2
-x-1/2,y-1/2,z-1/2
x,-y-1/2,z

loop_
_atom_site_label
_atom_site_type_symbol
_atom_site_fract_x
_atom_site_fract_y
_atom_site_fract_z
_atom_site_occupancy
_atom_site_U_iso_or_equiv
D1 D+1 0.5806 0.25 0.7282 1 0.0
O1 O-2 0.5662 0.25 0.2367 1 0.0
N2 N+5 0.6557 0.25 0.3729 1 0.0
D3 D+1 0.4374 0.3624 0.8177 1 0.0
N1 N-3 0.5105 0.25 0.8177 1 0.0
O2 O-2 0.7004 0.4351 0.4442 1 0.0
D2 D+1 0.5806 0.25 0.9118 1 0.0
